data_7158778
loop_
_publ_author_name
'Kuznetsova, E. A.'
'Smolobochkin, A. V.'
'Rizbayeva, T. S.'
'Gazizov, A. S.'
'Voronina, J. K.'
'Lodochnikova, O. A.'
'Gerasimova, D. P.'
'Dobrynin, A. B.'
'Syakaev, V. V.'
'Shurpik, D. N.'
'Stoikov, I. I.'
'Burilov, A. R.'
'Pudovik, M. A.'
'Sinyashin, O. G.'

_publ_section_title
;
 Diastereoselective intramolecular cyclization/Povarov reaction cascade
 for the one-pot synthesis of polycyclic quinolines.
;
_journal_issue 28
_journal_name_full 'Organic &amp; biomolecular chemistry'
_journal_page_first 5515
_journal_page_last 5519
_journal_paper_doi 10.1039/d2ob01031c
_journal_volume 20
_journal_year 2022
_chemical_formula_moiety 'C20 H18 Cl2 N4 O2'
_chemical_formula_sum 'C20 H18 Cl2 N4 O2'
_chemical_formula_weight 417.28
_space_group_crystal_system monoclinic
_space_group_IT_number 14
_space_group_name_Hall '-P 2ybc'
_space_group_name_H-M_alt 'P 1 21/c 1'
_atom_sites_solution_hydrogens geom
_audit_creation_date 2022-03-23
_audit_creation_method
;
Olex2 1.3
(compiled 2020.11.12 svn.r5f609507 for OlexSys, GUI svn.r6408)
;
_audit_update_record
;
2022-03-23 deposited with the CCDC.	2022-07-04 downloaded from the CCDC.
;
_cell_angle_alpha 90
_cell_angle_beta 110.6060(10)
_cell_angle_gamma 90
_cell_formula_units_Z 4
_cell_length_a 8.8126(4)
_cell_length_b 23.7747(9)
_cell_length_c 9.4899(4)
_cell_measurement_reflns_used 8911
_cell_measurement_temperature 150.15
_cell_measurement_theta_max 30.55
_cell_measurement_theta_min 2.45
_cell_volume 1861.09(14)
_computing_molecular_graphics 'Olex2 1.3 (Dolomanov et al., 2009)'
_computing_publication_material 'Olex2 1.3 (Dolomanov et al., 2009)'
_computing_structure_refinement 'SHELXL 2018/3 (Sheldrick, 2015)'
_computing_structure_solution 'SHELXT 2014/4 (Sheldrick, 2014)'
_diffrn_ambient_temperature 150.15
_diffrn_measured_fraction_theta_full 0.998
_diffrn_measured_fraction_theta_max 0.998
_diffrn_measurement_device_type 'Bruker APEX-II CCD'
_diffrn_measurement_method '\f and \w scans'
_diffrn_radiation_type MoK\a
_diffrn_radiation_wavelength 0.71073
_diffrn_reflns_av_R_equivalents 0.0302
_diffrn_reflns_av_unetI/netI 0.0279
_diffrn_reflns_Laue_measured_fraction_full 0.998
_diffrn_reflns_Laue_measured_fraction_max 0.998
_diffrn_reflns_limit_h_max 12
_diffrn_reflns_limit_h_min -12
_diffrn_reflns_limit_k_max 31
_diffrn_reflns_limit_k_min -32
_diffrn_reflns_limit_l_max 12
_diffrn_reflns_limit_l_min -12
_diffrn_reflns_number 19811
_diffrn_reflns_point_group_measured_fraction_full 0.998
_diffrn_reflns_point_group_measured_fraction_max 0.998
_diffrn_reflns_theta_full 25.242
_diffrn_reflns_theta_max 28.998
_diffrn_reflns_theta_min 2.448
_diffrn_standards_number 0
_exptl_absorpt_coefficient_mu 0.374
_exptl_absorpt_correction_T_max 0.7461
_exptl_absorpt_correction_T_min 0.6724
_exptl_absorpt_correction_type multi-scan
_exptl_absorpt_process_details
;
SADABS-2014/5 (Bruker,2014/5) was used for absorption correction.
wR2(int) was 0.0600 before and 0.0458 after correction.
The Ratio of minimum to maximum transmission is 0.9012.
The \l/2 correction factor is 0.00150.
;
_exptl_crystal_colour colorless
_exptl_crystal_density_diffrn 1.489
_exptl_crystal_description prizm
_exptl_crystal_F_000 864
_exptl_crystal_size_max 0.15
_exptl_crystal_size_mid 0.13
_exptl_crystal_size_min 0.11
_refine_diff_density_max 0.367
_refine_diff_density_min -0.308
_refine_diff_density_rms 0.052
_refine_ls_extinction_method none
_refine_ls_goodness_of_fit_ref 1.077
_refine_ls_hydrogen_treatment constr
_refine_ls_matrix_type full
_refine_ls_number_parameters 255
_refine_ls_number_reflns 4938
_refine_ls_number_restraints 0
_refine_ls_restrained_S_all 1.077
_refine_ls_R_factor_all 0.0476
_refine_ls_R_factor_gt 0.0398
_refine_ls_shift/su_max 0.000
_refine_ls_shift/su_mean 0.000
_refine_ls_structure_factor_coef Fsqd
_refine_ls_weighting_details 'w=1/[\s^2^(Fo^2^)+(0.0363P)^2^+1.0183P] where P=(Fo^2^+2Fc^2^)/3'
_refine_ls_weighting_scheme calc
_refine_ls_wR_factor_gt 0.0900
_refine_ls_wR_factor_ref 0.0943
_reflns_Friedel_coverage 0.000
_reflns_number_gt 4271
_reflns_number_total 4938
_reflns_threshold_expression 'I > 2\s(I)'
_cod_data_source_file d2ob01031c2.cif
_cod_data_source_block a_a_CCDC2
_cod_database_code 7158778
_shelx_shelxl_version_number 2018/3
_shelx_space_group_comment
;
The symmetry employed for this shelxl refinement is uniquely defined
by the following loop, which should always be used as a source of
symmetry information in preference to the above space-group names.
They are only intended as comments.
;
_shelx_estimated_absorpt_t_max 0.960
_shelx_estimated_absorpt_t_min 0.946
_olex2_refinement_description
;
1. Fixed Uiso
 At 1.2 times of:
  All C(H) groups, All C(H,H) groups
 At 1.5 times of:
  All C(H,H,H) groups
2.a Ternary CH refined with riding coordinates:
 C4(H4), C15(H15), C16(H16)
2.b Secondary CH2 refined with riding coordinates:
 C14(H14A,H14B)
2.c Aromatic/amide H refined with riding coordinates:
 C6(H6), C8(H8), C9(H9), C18(H18), C19(H19), C21(H21), C22(H22)
2.d Idealised Me refined as rotating group:
 C23(H23A,H23B,H23C), C24(H24A,H24B,H24C)
;
_olex2_submission_special_instructions 'No special instructions were received'

loop_
_space_group_symop_operation_xyz
'x, y, z'
'-x, y+1/2, -z+1/2'
'-x, -y, -z'
'x, -y-1/2, z-1/2'

loop_
_atom_site_label
_atom_site_type_symbol
_atom_site_fract_x
_atom_site_fract_y
_atom_site_fract_z
_atom_site_U_iso_or_equiv
_atom_site_adp_type
_atom_site_occupancy
_atom_site_site_symmetry_order
_atom_site_calc_flag
_atom_site_refinement_flags_posn
_atom_site_refinement_flags_adp
_atom_site_refinement_flags_occupancy
_atom_site_disorder_assembly
_atom_site_disorder_group
Cl1 Cl 0.31902(6) 0.03267(2) 0.86129(5) 0.03257(11) Uani 1 1 d . . . . .
Cl2 Cl 0.14240(5) 0.58786(2) 0.86655(5) 0.03203(11) Uani 1 1 d . . . . .
O2 O -0.01995(13) 0.34041(5) 0.49931(12) 0.0225(2) Uani 1 1 d . . . . .
O12 O 0.69822(13) 0.26030(5) 0.66471(13) 0.0258(2) Uani 1 1 d . . . . .
N1 N 0.16754(14) 0.34394(5) 0.74349(13) 0.0176(2) Uani 1 1 d . . . . .
N3 N 0.10420(14) 0.26067(5) 0.62938(13) 0.0176(2) Uani 1 1 d . . . . .
N11 N 0.49352(15) 0.26629(5) 0.76690(14) 0.0185(2) Uani 1 1 d . . . . .
N13 N 0.64675(15) 0.34131(5) 0.77465(15) 0.0216(3) Uani 1 1 d . . . . .
C2 C 0.07308(16) 0.31753(6) 0.61136(15) 0.0169(3) Uani 1 1 d . . . . .
C4 C 0.19350(17) 0.24701(6) 0.78837(15) 0.0179(3) Uani 1 1 d . . . . .
H4 H 0.114960 0.236386 0.838440 0.021 Uiso 1 1 calc R U . . .
C5 C 0.31130(17) 0.19947(6) 0.80374(15) 0.0183(3) Uani 1 1 d . . . . .
C6 C 0.26957(18) 0.14497(6) 0.83011(16) 0.0214(3) Uani 1 1 d . . . . .
H6 H 0.171754 0.138043 0.848056 0.026 Uiso 1 1 calc R U . . .
C7 C 0.3728(2) 0.10095(6) 0.82980(17) 0.0238(3) Uani 1 1 d . . . . .
C8 C 0.5164(2) 0.11014(7) 0.80468(18) 0.0263(3) Uani 1 1 d . . . . .
H8 H 0.583978 0.079292 0.802274 0.032 Uiso 1 1 calc R U . . .
C9 C 0.56168(19) 0.16466(6) 0.78295(17) 0.0237(3) Uani 1 1 d . . . . .
H9 H 0.661476 0.171343 0.768493 0.028 Uiso 1 1 calc R U . . .
C10 C 0.45885(17) 0.20944(6) 0.78262(16) 0.0192(3) Uani 1 1 d . . . . .
C12 C 0.62215(17) 0.28667(6) 0.72826(16) 0.0200(3) Uani 1 1 d . . . . .
C14 C 0.51334(18) 0.36170(6) 0.81794(18) 0.0224(3) Uani 1 1 d . . . . .
H14A H 0.428158 0.379749 0.732170 0.027 Uiso 1 1 calc R U . . .
H14B H 0.551652 0.388649 0.902679 0.027 Uiso 1 1 calc R U . . .
C15 C 0.45254(17) 0.30716(6) 0.86506(16) 0.0182(3) Uani 1 1 d . . . . .
H15 H 0.521304 0.298869 0.971794 0.022 Uiso 1 1 calc R U . . .
C16 C 0.27318(16) 0.30418(6) 0.85146(15) 0.0169(3) Uani 1 1 d . . . . .
H16 H 0.265065 0.310659 0.952688 0.020 Uiso 1 1 calc R U . . .
C17 C 0.16348(16) 0.40225(6) 0.77261(16) 0.0173(3) Uani 1 1 d . . . . .
C18 C 0.1850(2) 0.42102(7) 0.91728(17) 0.0247(3) Uani 1 1 d . . . . .
H18 H 0.203616 0.394566 0.996630 0.030 Uiso 1 1 calc R U . . .
C19 C 0.1796(2) 0.47814(7) 0.94677(18) 0.0286(3) Uani 1 1 d . . . . .
H19 H 0.193827 0.490738 1.045609 0.034 Uiso 1 1 calc R U . . .
C20 C 0.15333(18) 0.51633(6) 0.83118(17) 0.0219(3) Uani 1 1 d . . . . .
C21 C 0.13498(19) 0.49868(7) 0.68749(18) 0.0251(3) Uani 1 1 d . . . . .
H21 H 0.118663 0.525414 0.609116 0.030 Uiso 1 1 calc R U . . .
C22 C 0.14051(19) 0.44174(6) 0.65821(17) 0.0232(3) Uani 1 1 d . . . . .
H22 H 0.128572 0.429520 0.559560 0.028 Uiso 1 1 calc R U . . .
C23 C -0.02010(17) 0.22140(6) 0.54059(17) 0.0212(3) Uani 1 1 d . . . . .
H23A H -0.093349 0.212543 0.594865 0.032 Uiso 1 1 calc R U . . .
H23B H 0.031560 0.186777 0.523962 0.032 Uiso 1 1 calc R U . . .
H23C H -0.081932 0.238533 0.443355 0.032 Uiso 1 1 calc R U . . .
C24 C 0.7341(2) 0.37978(7) 0.7116(2) 0.0278(3) Uani 1 1 d . . . . .
H24A H 0.798298 0.358223 0.664439 0.042 Uiso 1 1 calc R U . . .
H24B H 0.806371 0.403396 0.791901 0.042 Uiso 1 1 calc R U . . .
H24C H 0.656595 0.403656 0.635766 0.042 Uiso 1 1 calc R U . . .

loop_
_atom_site_aniso_label
_atom_site_aniso_U_11
_atom_site_aniso_U_22
_atom_site_aniso_U_33
_atom_site_aniso_U_23
_atom_site_aniso_U_13
_atom_site_aniso_U_12
Cl1 0.0456(3) 0.01960(18) 0.0327(2) 0.00341(15) 0.01400(18) 0.00290(16)
Cl2 0.0390(2) 0.01972(18) 0.0327(2) -0.00395(15) 0.00684(17) 0.00312(16)
O2 0.0193(5) 0.0266(6) 0.0177(5) 0.0022(4) 0.0017(4) 0.0020(4)
O12 0.0221(5) 0.0313(6) 0.0277(6) -0.0076(5) 0.0135(4) 0.0003(4)
N1 0.0170(6) 0.0191(6) 0.0145(6) 0.0006(4) 0.0031(4) 0.0037(4)
N3 0.0155(5) 0.0205(6) 0.0156(5) 0.0002(4) 0.0039(4) -0.0001(4)
N11 0.0174(6) 0.0197(6) 0.0197(6) -0.0033(4) 0.0080(5) 0.0016(4)
N13 0.0154(6) 0.0236(6) 0.0262(7) -0.0034(5) 0.0079(5) 0.0000(5)
C2 0.0137(6) 0.0220(7) 0.0168(6) -0.0007(5) 0.0075(5) 0.0006(5)
C4 0.0172(6) 0.0211(7) 0.0161(6) 0.0015(5) 0.0067(5) 0.0022(5)
C5 0.0194(7) 0.0202(7) 0.0144(6) -0.0005(5) 0.0047(5) 0.0030(5)
C6 0.0230(7) 0.0238(7) 0.0162(7) 0.0006(5) 0.0053(5) 0.0021(6)
C7 0.0303(8) 0.0193(7) 0.0188(7) 0.0009(5) 0.0051(6) 0.0018(6)
C8 0.0285(8) 0.0234(7) 0.0250(8) -0.0017(6) 0.0070(6) 0.0084(6)
C9 0.0206(7) 0.0259(8) 0.0248(8) -0.0012(6) 0.0080(6) 0.0051(6)
C10 0.0195(7) 0.0212(7) 0.0156(6) -0.0020(5) 0.0047(5) 0.0026(5)
C12 0.0142(6) 0.0255(7) 0.0175(7) -0.0018(5) 0.0020(5) 0.0015(5)
C14 0.0172(7) 0.0226(7) 0.0280(8) -0.0038(6) 0.0086(6) 0.0012(5)
C15 0.0161(6) 0.0217(7) 0.0154(6) -0.0028(5) 0.0040(5) 0.0037(5)
C16 0.0163(6) 0.0205(7) 0.0133(6) 0.0006(5) 0.0045(5) 0.0038(5)
C17 0.0137(6) 0.0195(7) 0.0185(7) -0.0012(5) 0.0053(5) 0.0018(5)
C18 0.0342(8) 0.0232(7) 0.0171(7) 0.0011(6) 0.0096(6) -0.0002(6)
C19 0.0404(9) 0.0252(8) 0.0202(7) -0.0041(6) 0.0109(7) -0.0011(7)
C20 0.0204(7) 0.0183(7) 0.0250(7) -0.0022(5) 0.0054(6) 0.0017(5)
C21 0.0273(8) 0.0241(7) 0.0207(7) 0.0033(6) 0.0046(6) 0.0031(6)
C22 0.0280(8) 0.0247(7) 0.0161(7) 0.0008(5) 0.0066(6) 0.0038(6)
C23 0.0173(7) 0.0234(7) 0.0231(7) -0.0033(6) 0.0075(5) -0.0024(5)
C24 0.0236(8) 0.0289(8) 0.0333(9) -0.0026(7) 0.0129(7) -0.0046(6)

loop_
_atom_type_symbol
_atom_type_description
_atom_type_scat_dispersion_real
_atom_type_scat_dispersion_imag
_atom_type_scat_source
C C 0.0033 0.0016 'International Tables Vol C Tables 4.2.6.8 and 6.1.1.4'
H H 0.0000 0.0000 'International Tables Vol C Tables 4.2.6.8 and 6.1.1.4'
Cl Cl 0.1484 0.1585 'International Tables Vol C Tables 4.2.6.8 and 6.1.1.4'
N N 0.0061 0.0033 'International Tables Vol C Tables 4.2.6.8 and 6.1.1.4'
O O 0.0106 0.0060 'International Tables Vol C Tables 4.2.6.8 and 6.1.1.4'

loop_
_geom_angle_atom_site_label_1
_geom_angle_atom_site_label_2
_geom_angle_atom_site_label_3
_geom_angle
_geom_angle_site_symmetry_1
_geom_angle_site_symmetry_3
_geom_angle_publ_flag
C2 N1 C16 111.85(11) . . ?
C2 N1 C17 124.82(12) . . ?
C17 N1 C16 123.33(11) . . ?
C2 N3 C4 110.79(11) . . ?
C2 N3 C23 118.65(12) . . ?
C23 N3 C4 118.20(12) . . ?
C10 N11 C15 117.10(12) . . ?
C12 N11 C10 126.08(12) . . ?
C12 N11 C15 109.82(12) . . ?
C12 N13 C14 110.81(12) . . ?
C12 N13 C24 120.89(13) . . ?
C24 N13 C14 120.23(13) . . ?
O2 C2 N1 126.30(13) . . ?
O2 C2 N3 126.12(13) . . ?
N3 C2 N1 107.58(11) . . ?
N3 C4 H4 109.5 . . ?
N3 C4 C5 111.49(11) . . ?
N3 C4 C16 102.04(11) . . ?
C5 C4 H4 109.5 . . ?
C5 C4 C16 114.67(12) . . ?
C16 C4 H4 109.5 . . ?
C6 C5 C4 119.90(13) . . ?
C6 C5 C10 119.93(13) . . ?
C10 C5 C4 120.06(13) . . ?
C5 C6 H6 120.5 . . ?
C7 C6 C5 119.09(14) . . ?
C7 C6 H6 120.5 . . ?
C6 C7 Cl1 118.88(13) . . ?
C8 C7 Cl1 119.72(12) . . ?
C8 C7 C6 121.40(15) . . ?
C7 C8 H8 120.0 . . ?
C7 C8 C9 119.93(14) . . ?
C9 C8 H8 120.0 . . ?
C8 C9 H9 120.3 . . ?
C8 C9 C10 119.35(14) . . ?
C10 C9 H9 120.3 . . ?
C5 C10 N11 115.12(12) . . ?
C9 C10 N11 124.62(14) . . ?
C9 C10 C5 120.24(14) . . ?
O12 C12 N11 126.13(14) . . ?
O12 C12 N13 126.57(14) . . ?
N13 C12 N11 107.30(12) . . ?
N13 C14 H14A 111.5 . . ?
N13 C14 H14B 111.5 . . ?
N13 C14 C15 101.58(11) . . ?
H14A C14 H14B 109.3 . . ?
C15 C14 H14A 111.5 . . ?
C15 C14 H14B 111.5 . . ?
N11 C15 C14 100.66(11) . . ?
N11 C15 H15 108.3 . . ?
N11 C15 C16 112.84(11) . . ?
C14 C15 H15 108.3 . . ?
C14 C15 C16 117.98(12) . . ?
C16 C15 H15 108.3 . . ?
N1 C16 C4 101.89(11) . . ?
N1 C16 C15 114.21(12) . . ?
N1 C16 H16 109.3 . . ?
C4 C16 H16 109.3 . . ?
C15 C16 C4 112.61(11) . . ?
C15 C16 H16 109.3 . . ?
C18 C17 N1 120.15(13) . . ?
C18 C17 C22 118.95(13) . . ?
C22 C17 N1 120.90(13) . . ?
C17 C18 H18 119.7 . . ?
C19 C18 C17 120.61(14) . . ?
C19 C18 H18 119.7 . . ?
C18 C19 H19 120.3 . . ?
C20 C19 C18 119.39(15) . . ?
C20 C19 H19 120.3 . . ?
C19 C20 Cl2 119.63(12) . . ?
C19 C20 C21 120.93(14) . . ?
C21 C20 Cl2 119.45(12) . . ?
C20 C21 H21 120.2 . . ?
C20 C21 C22 119.64(14) . . ?
C22 C21 H21 120.2 . . ?
C17 C22 H22 119.8 . . ?
C21 C22 C17 120.46(14) . . ?
C21 C22 H22 119.8 . . ?
N3 C23 H23A 109.5 . . ?
N3 C23 H23B 109.5 . . ?
N3 C23 H23C 109.5 . . ?
H23A C23 H23B 109.5 . . ?
H23A C23 H23C 109.5 . . ?
H23B C23 H23C 109.5 . . ?
N13 C24 H24A 109.5 . . ?
N13 C24 H24B 109.5 . . ?
N13 C24 H24C 109.5 . . ?
H24A C24 H24B 109.5 . . ?
H24A C24 H24C 109.5 . . ?
H24B C24 H24C 109.5 . . ?

loop_
_geom_bond_atom_site_label_1
_geom_bond_atom_site_label_2
_geom_bond_distance
_geom_bond_site_symmetry_2
_geom_bond_publ_flag
Cl1 C7 1.7462(16) . ?
Cl2 C20 1.7426(15) . ?
O2 C2 1.2187(17) . ?
O12 C12 1.2210(18) . ?
N1 C2 1.3874(18) . ?
N1 C16 1.4625(17) . ?
N1 C17 1.4164(18) . ?
N3 C2 1.3781(18) . ?
N3 C4 1.4716(18) . ?
N3 C23 1.4600(18) . ?
N11 C10 1.4052(19) . ?
N11 C12 1.3953(19) . ?
N11 C15 1.4762(17) . ?
N13 C12 1.3642(19) . ?
N13 C14 1.4581(18) . ?
N13 C24 1.453(2) . ?
C4 H4 1.0000 . ?
C4 C5 1.5067(19) . ?
C4 C16 1.550(2) . ?
C5 C6 1.393(2) . ?
C5 C10 1.404(2) . ?
C6 H6 0.9500 . ?
C6 C7 1.388(2) . ?
C7 C8 1.385(2) . ?
C8 H8 0.9500 . ?
C8 C9 1.393(2) . ?
C9 H9 0.9500 . ?
C9 C10 1.397(2) . ?
C14 H14A 0.9900 . ?
C14 H14B 0.9900 . ?
C14 C15 1.529(2) . ?
C15 H15 1.0000 . ?
C15 C16 1.5416(19) . ?
C16 H16 1.0000 . ?
C17 C18 1.392(2) . ?
C17 C22 1.395(2) . ?
C18 H18 0.9500 . ?
C18 C19 1.391(2) . ?
C19 H19 0.9500 . ?
C19 C20 1.379(2) . ?
C20 C21 1.381(2) . ?
C21 H21 0.9500 . ?
C21 C22 1.386(2) . ?
C22 H22 0.9500 . ?
C23 H23A 0.9800 . ?
C23 H23B 0.9800 . ?
C23 H23C 0.9800 . ?
C24 H24A 0.9800 . ?
C24 H24B 0.9800 . ?
C24 H24C 0.9800 . ?

loop_
_geom_torsion_atom_site_label_1
_geom_torsion_atom_site_label_2
_geom_torsion_atom_site_label_3
_geom_torsion_atom_site_label_4
_geom_torsion
_geom_torsion_site_symmetry_1
_geom_torsion_site_symmetry_2
_geom_torsion_site_symmetry_3
_geom_torsion_site_symmetry_4
_geom_torsion_publ_flag
Cl1 C7 C8 C9 -178.53(12) . . . . ?
Cl2 C20 C21 C22 -178.77(12) . . . . ?
N1 C17 C18 C19 -179.33(14) . . . . ?
N1 C17 C22 C21 179.30(14) . . . . ?
N3 C4 C5 C6 -99.06(15) . . . . ?
N3 C4 C5 C10 77.14(16) . . . . ?
N3 C4 C16 N1 22.71(13) . . . . ?
N3 C4 C16 C15 -100.08(12) . . . . ?
N11 C15 C16 N1 -94.17(14) . . . . ?
N11 C15 C16 C4 21.43(16) . . . . ?
N13 C14 C15 N11 -29.92(13) . . . . ?
N13 C14 C15 C16 -153.11(12) . . . . ?
C2 N1 C16 C4 -16.97(14) . . . . ?
C2 N1 C16 C15 104.73(13) . . . . ?
C2 N1 C17 C18 144.81(15) . . . . ?
C2 N1 C17 C22 -36.2(2) . . . . ?
C2 N3 C4 C5 -145.65(12) . . . . ?
C2 N3 C4 C16 -22.79(14) . . . . ?
C4 N3 C2 O2 -167.30(13) . . . . ?
C4 N3 C2 N1 13.05(15) . . . . ?
C4 C5 C6 C7 173.97(13) . . . . ?
C4 C5 C10 N11 7.86(19) . . . . ?
C4 C5 C10 C9 -174.07(13) . . . . ?
C5 C4 C16 N1 143.39(11) . . . . ?
C5 C4 C16 C15 20.60(16) . . . . ?
C5 C6 C7 Cl1 -179.45(11) . . . . ?
C5 C6 C7 C8 0.3(2) . . . . ?
C6 C5 C10 N11 -175.94(13) . . . . ?
C6 C5 C10 C9 2.1(2) . . . . ?
C6 C7 C8 C9 1.7(2) . . . . ?
C7 C8 C9 C10 -1.8(2) . . . . ?
C8 C9 C10 N11 177.77(14) . . . . ?
C8 C9 C10 C5 -0.1(2) . . . . ?
C10 N11 C12 O12 20.6(2) . . . . ?
C10 N11 C12 N13 -159.42(13) . . . . ?
C10 N11 C15 C14 178.03(12) . . . . ?
C10 N11 C15 C16 -55.30(16) . . . . ?
C10 C5 C6 C7 -2.2(2) . . . . ?
C12 N11 C10 C5 -172.34(13) . . . . ?
C12 N11 C10 C9 9.7(2) . . . . ?
C12 N11 C15 C14 25.43(14) . . . . ?
C12 N11 C15 C16 152.11(12) . . . . ?
C12 N13 C14 C15 26.88(15) . . . . ?
C14 N13 C12 O12 168.47(15) . . . . ?
C14 N13 C12 N11 -11.54(16) . . . . ?
C14 C15 C16 N1 22.65(17) . . . . ?
C14 C15 C16 C4 138.24(13) . . . . ?
C15 N11 C10 C5 40.05(17) . . . . ?
C15 N11 C10 C9 -137.92(14) . . . . ?
C15 N11 C12 O12 170.11(14) . . . . ?
C15 N11 C12 N13 -9.88(15) . . . . ?
C16 N1 C2 O2 -176.23(13) . . . . ?
C16 N1 C2 N3 3.43(15) . . . . ?
C16 N1 C17 C18 -35.0(2) . . . . ?
C16 N1 C17 C22 144.04(14) . . . . ?
C16 C4 C5 C6 145.63(13) . . . . ?
C16 C4 C5 C10 -38.17(18) . . . . ?
C17 N1 C2 O2 4.0(2) . . . . ?
C17 N1 C2 N3 -176.37(12) . . . . ?
C17 N1 C16 C4 162.83(12) . . . . ?
C17 N1 C16 C15 -75.47(16) . . . . ?
C17 C18 C19 C20 -0.3(3) . . . . ?
C18 C17 C22 C21 -1.7(2) . . . . ?
C18 C19 C20 Cl2 178.74(13) . . . . ?
C18 C19 C20 C21 -1.0(3) . . . . ?
C19 C20 C21 C22 1.0(2) . . . . ?
C20 C21 C22 C17 0.4(2) . . . . ?
C22 C17 C18 C19 1.6(2) . . . . ?
C23 N3 C2 O2 -25.7(2) . . . . ?
C23 N3 C2 N1 154.62(12) . . . . ?
C23 N3 C4 C5 72.59(15) . . . . ?
C23 N3 C4 C16 -164.55(11) . . . . ?
C24 N13 C12 O12 19.7(2) . . . . ?
C24 N13 C12 N11 -160.28(13) . . . . ?
C24 N13 C14 C15 175.85(13) . . . . ?
